data_4028807
loop_
_publ_author_name
'Ramarao Parella'
'Bojan Gopalakrishnan'
'Srinivasarao Arulananda Babu'

_publ_contact_author_address
;
Department of Chemical Sciences
Indian Institute of Science Education and Research, Mohali, Sector 81,
S. A. S. Nagar, Manauli PO, Punjab, INDIA. 140306.
;
_publ_contact_author_email sababu@iisermohali.ac.in
_publ_contact_author_fax '0091 (172) 2240266'
_publ_contact_author_name 'Babu, S. A.'
_publ_contact_author_phone '0091 (172) 2240124'
_publ_section_title
;
 Direct Bis-Arylation of Cyclobutanecarboxamide via Double C-H Activation:
 An Auxiliary-Aided Diastereoselective Pd-Catalyzed Access to
 Trisubstituted Cyclobutane Scaffolds Having Three Contiguous
 Stereocenters and an All-cis Stereochemistry
;
_journal_name_full 'Journal of Organic Chemistry'
_journal_page_first 11911
_journal_page_last 11934
_journal_paper_doi 10.1021/jo4019733
_journal_volume 78
_journal_year 2013
_chemical_formula_moiety 'C26 H20 N4 O5'
_chemical_formula_sum 'C26 H20 N4 O5'
_chemical_formula_weight 468.46
_chemical_name_systematic
;
 ?
;
_space_group_crystal_system monoclinic
_space_group_IT_number 14
_space_group_name_Hall '-P 2ybc'
_space_group_name_H-M_alt 'P 1 21/c 1'
_symmetry_space_group_name_Hall '-P 2ybc'
_symmetry_space_group_name_H-M 'P 1 21/c 1'
_atom_sites_solution_hydrogens geom
_atom_sites_solution_primary direct
_atom_sites_solution_secondary difmap
_audit_conform_dict_location ftp://ftp.iucr.org/pub/cif_core.dic
_audit_conform_dict_name cif_core.dic
_audit_conform_dict_version 2.4
_audit_creation_date 2013-01-11T11:28:46-00:00
_audit_creation_method 'WinGX routine CIF_UPDATE'
_cell_angle_alpha 90
_cell_angle_beta 94.233(14)
_cell_angle_gamma 90
_cell_formula_units_Z 4
_cell_length_a 11.718(3)
_cell_length_b 14.078(3)
_cell_length_c 13.761(3)
_cell_measurement_reflns_used 3291
_cell_measurement_temperature 298
_cell_measurement_theta_max 21.392
_cell_measurement_theta_min 2.778
_cell_volume 2263.9(9)
_computing_data_reduction 'SAINT v7.68A (Bruker, 2009)'
_computing_molecular_graphics
;
O. V. Dolomanov, L. J. Bourhis, R. J. Gildea, J. A. K. Howard and H. Puschmann,
OLEX2: a complete structure solution, refinement and analysis program.
        J. Appl. Cryst. (2009). 42, 339-341.
;
_computing_publication_material
;
O. V. Dolomanov, L. J. Bourhis, R. J. Gildea, J. A. K. Howard and H. Puschmann,
OLEX2: a complete structure solution, refinement and analysis program.
        J. Appl. Cryst. (2009). 42, 339-341.
;
_computing_structure_refinement
;
        SHELXL, G.M. Sheldrick, Acta Cryst.
        2008). A64, 112-122
;
_computing_structure_solution 'SHELXS-97 (Sheldrick, 1990)'
_diffrn_ambient_temperature 298
_diffrn_measured_fraction_theta_full 0.999
_diffrn_measured_fraction_theta_max 0.999
_diffrn_radiation_monochromator graphite
_diffrn_radiation_type 'MO K\a'
_diffrn_radiation_wavelength 0.71073
_diffrn_reflns_av_R_equivalents 0.0336
_diffrn_reflns_limit_h_max 13
_diffrn_reflns_limit_h_min -13
_diffrn_reflns_limit_k_max 16
_diffrn_reflns_limit_k_min -16
_diffrn_reflns_limit_l_max 16
_diffrn_reflns_limit_l_min -15
_diffrn_reflns_number 16173
_diffrn_reflns_theta_full 25.02
_diffrn_reflns_theta_max 25.02
_diffrn_reflns_theta_min 2.07
_diffrn_source 'fine-focus sealed tube'
_exptl_absorpt_coefficient_mu 0.098
_exptl_absorpt_correction_T_max 0.746
_exptl_absorpt_correction_T_min 0.6791
_exptl_absorpt_correction_type multi-scan
_exptl_absorpt_process_details
;
        SADABS-2008/1 (Bruker,2008) was used for absorption correction.
        R(int) was 0.0531 before and 0.0455 after correction.
        The Ratio of minimum to maximum transmission is 0.9103.
        The \l/2 correction factor is 0.0015.
;
_exptl_crystal_density_diffrn 1.374
_exptl_crystal_description block
_exptl_crystal_F_000 976
_exptl_crystal_size_max 0.3
_exptl_crystal_size_mid 0.2
_exptl_crystal_size_min 0.1
_refine_diff_density_max 0.239
_refine_diff_density_min -0.157
_refine_diff_density_rms 0.031
_refine_ls_extinction_coef 0.0060(9)
_refine_ls_extinction_expression Fc^*^=kFc[1+0.001xFc^2^\l^3^/sin(2\q)]^-1/4^
_refine_ls_extinction_method SHELXL
_refine_ls_goodness_of_fit_ref 1.021
_refine_ls_hydrogen_treatment mixed
_refine_ls_matrix_type full
_refine_ls_number_parameters 325
_refine_ls_number_reflns 3998
_refine_ls_number_restraints 0
_refine_ls_restrained_S_all 1.021
_refine_ls_R_factor_all 0.0695
_refine_ls_R_factor_gt 0.0432
_refine_ls_shift/su_max 0
_refine_ls_shift/su_mean 0
_refine_ls_structure_factor_coef Fsqd
_refine_ls_weighting_details 'calc w=1/[\s^2^(Fo^2^)+(0.0522P)^2^+0.3913P] where P=(Fo^2^+2Fc^2^)/3'
_refine_ls_weighting_scheme calc
_refine_ls_wR_factor_gt 0.1047
_refine_ls_wR_factor_ref 0.1193
_reflns_number_gt 2735
_reflns_number_total 3998
_reflns_threshold_expression >2sigma(I)
_cod_data_source_file jo4019733_si_004.cif
_cod_data_source_block sci104_0m
_cod_original_cell_volume 2264.0(8)
_cod_database_code 4028807

loop_
_space_group_symop_id
_space_group_symop_operation_xyz
1 'x, y, z'
2 '-x, y+1/2, -z+1/2'
3 '-x, -y, -z'
4 'x, -y-1/2, z-1/2'

loop_
_atom_site_label
_atom_site_type_symbol
_atom_site_fract_x
_atom_site_fract_y
_atom_site_fract_z
_atom_site_U_iso_or_equiv
_atom_site_adp_type
_atom_site_occupancy
_atom_site_symmetry_multiplicity
_atom_site_calc_flag
_atom_site_refinement_flags
N1 N 0.26132(15) 0.13027(12) 0.31761(12) 0.0565(4) Uani 1 1 d .
O2 O 0.33251(18) -0.18568(11) 0.46934(14) 0.0957(6) Uani 1 1 d .
O3 O 0.48632(14) 0.50259(13) 0.19522(12) 0.0913(5) Uani 1 1 d .
O4 O 0.40956(19) 0.63875(13) 0.21570(14) 0.1129(7) Uani 1 1 d .
O5 O 0.19254(13) 0.26513(10) 0.38282(13) 0.0822(5) Uani 1 1 d .
C1 C 0.2658(2) -0.14390(16) 0.24466(17) 0.0738(6) Uani 1 1 d .
N2 N 0.26299(15) -0.05285(12) 0.26745(12) 0.0648(5) Uani 1 1 d .
N3 N 0.43184(16) 0.55728(15) 0.24180(14) 0.0729(5) Uani 1 1 d .
O1 O 0.15226(19) -0.21473(12) 0.46614(15) 0.1095(6) Uani 1 1 d .
C2 C 0.1774(2) -0.19080(16) 0.19124(17) 0.0779(7) Uani 1 1 d .
H2 H 0.1824 -0.2556 0.1792 0.093 Uiso 1 1 calc R
C3 C 0.16917(17) -0.00225(14) 0.23477(14) 0.0557(5) Uani 1 1 d .
C4 C 0.16582(16) 0.09645(13) 0.26084(14) 0.0556(5) Uani 1 1 d .
C5 C 0.26938(17) 0.20760(13) 0.37778(14) 0.0558(5) Uani 1 1 d .
C6 C 0.38023(16) 0.21050(12) 0.44013(14) 0.0576(5) Uani 1 1 d .
H6 H 0.4448 0.1844 0.4074 0.069 Uiso 1 1 calc R
C7 C 0.36788(19) 0.16554(13) 0.54437(15) 0.0675(6) Uani 1 1 d .
H7 H 0.4427 0.1414 0.5697 0.081 Uiso 1 1 calc R
C8 C 0.27978(19) 0.09003(13) 0.55595(15) 0.0640(5) Uani 1 1 d .
C9 C 0.29689(18) -0.00024(13) 0.51819(14) 0.0598(5) Uani 1 1 d .
H9 H 0.3633 -0.0138 0.4878 0.072 Uiso 1 1 calc R
C10 C 0.21504(19) -0.06916(13) 0.52619(15) 0.0627(5) Uani 1 1 d .
N10 N 0.2346(2) -0.16319(12) 0.48424(14) 0.0744(5) Uani 1 1 d .
C11 C 0.38948(16) 0.52328(13) 0.33423(14) 0.0559(5) Uani 1 1 d .
C12 C 0.41404(16) 0.43190(13) 0.36556(15) 0.0589(5) Uani 1 1 d .
H12 H 0.4543 0.391 0.3276 0.071 Uiso 1 1 calc R
C13 C 0.37798(16) 0.40175(12) 0.45431(15) 0.0556(5) Uani 1 1 d .
C14 C 0.31897(18) 0.46581(14) 0.50833(16) 0.0660(6) Uani 1 1 d .
H14 H 0.2943 0.447 0.5681 0.079 Uiso 1 1 calc R
C15 C 0.29593(19) 0.55732(14) 0.47521(17) 0.0711(6) Uani 1 1 d .
H15 H 0.2563 0.599 0.513 0.085 Uiso 1 1 calc R
C16 C 0.33103(17) 0.58700(14) 0.38722(16) 0.0625(5) Uani 1 1 d .
H16 H 0.3157 0.6482 0.3643 0.075 Uiso 1 1 calc R
C17 C 0.40987(19) 0.30528(13) 0.49516(15) 0.0644(6) Uani 1 1 d .
H17 H 0.4926 0.3055 0.512 0.077 Uiso 1 1 calc R
C18 C 0.0849(2) -0.14154(17) 0.15723(17) 0.0781(7) Uani 1 1 d .
H18 H 0.0257 -0.1721 0.1209 0.094 Uiso 1 1 calc R
C19 C 0.07721(18) -0.04302(16) 0.17668(16) 0.0668(6) Uani 1 1 d .
C20 C -0.0153(2) 0.0147(2) 0.14466(19) 0.0896(8) Uani 1 1 d .
H20 H -0.0766 -0.0113 0.1068 0.108 Uiso 1 1 calc R
C21 C -0.0163(2) 0.10848(19) 0.1684(2) 0.0889(7) Uani 1 1 d .
H21 H -0.0777 0.146 0.1452 0.107 Uiso 1 1 calc R
C22 C 0.07401(19) 0.15046(15) 0.22774(16) 0.0704(6) Uani 1 1 d .
H22 H 0.0709 0.2145 0.2441 0.084 Uiso 1 1 calc R
C23 C 0.3521(2) 0.26703(14) 0.58407(17) 0.0828(7) Uani 1 1 d .
H23A H 0.2728 0.2861 0.5862 0.099 Uiso 1 1 calc R
H23B H 0.395 0.2792 0.6458 0.099 Uiso 1 1 calc R
C24 C 0.1168(2) -0.05414(17) 0.57150(19) 0.0865(7) Uani 1 1 d .
H24 H 0.0625 -0.1019 0.5753 0.104 Uiso 1 1 calc R
C25 C 0.1010(3) 0.03380(19) 0.6112(2) 0.1065(10) Uani 1 1 d .
H25 H 0.036 0.0456 0.6441 0.128 Uiso 1 1 calc R
C26 C 0.1813(2) 0.10533(17) 0.6026(2) 0.0923(8) Uani 1 1 d .
H26 H 0.1682 0.1649 0.6289 0.111 Uiso 1 1 calc R
H1 H 0.3142(17) 0.0924(14) 0.3232(15) 0.059(6) Uiso 1 1 d .
H1A H 0.333(2) -0.1804(18) 0.2681(18) 0.098(8) Uiso 1 1 d .

loop_
_atom_site_aniso_label
_atom_site_aniso_U_11
_atom_site_aniso_U_22
_atom_site_aniso_U_33
_atom_site_aniso_U_23
_atom_site_aniso_U_13
_atom_site_aniso_U_12
N1 0.0559(10) 0.0494(10) 0.0638(11) -0.0086(8) 0.0015(8) 0.0030(8)
O2 0.1109(15) 0.0584(10) 0.1174(14) -0.0103(9) 0.0071(11) 0.0200(10)
O3 0.0817(11) 0.1145(14) 0.0791(11) -0.0021(10) 0.0147(9) 0.0144(10)
O4 0.1529(18) 0.0807(13) 0.1090(15) 0.0252(11) 0.0373(13) 0.0070(12)
O5 0.0659(9) 0.0642(9) 0.1148(13) -0.0220(8) -0.0045(9) 0.0171(8)
C1 0.0920(18) 0.0578(14) 0.0714(15) -0.0106(11) 0.0048(13) -0.0004(13)
N2 0.0731(12) 0.0541(10) 0.0669(11) -0.0097(8) 0.0022(9) -0.0001(9)
N3 0.0665(12) 0.0780(13) 0.0741(13) -0.0031(11) 0.0040(10) -0.0008(10)
O1 0.1300(16) 0.0693(11) 0.1287(16) -0.0098(10) 0.0069(13) -0.0321(11)
C2 0.1026(19) 0.0583(13) 0.0733(15) -0.0114(11) 0.0109(14) -0.0113(13)
C3 0.0595(12) 0.0569(12) 0.0512(11) -0.0011(9) 0.0079(9) -0.0080(10)
C4 0.0559(12) 0.0576(12) 0.0537(12) 0.0032(9) 0.0068(9) -0.0045(9)
C5 0.0579(12) 0.0442(10) 0.0658(13) -0.0037(9) 0.0083(10) 0.0005(9)
C6 0.0576(12) 0.0438(10) 0.0713(13) -0.0101(9) 0.0045(10) 0.0029(9)
C7 0.0835(15) 0.0453(11) 0.0719(14) -0.0034(10) -0.0068(11) 0.0058(10)
C8 0.0794(14) 0.0483(11) 0.0644(13) -0.0007(9) 0.0066(11) 0.0106(10)
C9 0.0711(13) 0.0462(11) 0.0621(12) 0.0021(9) 0.0059(10) 0.0092(10)
C10 0.0779(14) 0.0458(11) 0.0642(13) 0.0056(9) 0.0049(11) 0.0052(10)
N10 0.1026(16) 0.0465(10) 0.0732(13) 0.0061(9) 0.0001(11) -0.0014(11)
C11 0.0503(11) 0.0563(12) 0.0605(12) -0.0041(9) 0.0003(9) -0.0064(9)
C12 0.0553(11) 0.0548(12) 0.0666(14) -0.0157(10) 0.0050(10) 0.0007(9)
C13 0.0575(11) 0.0448(10) 0.0637(13) -0.0116(9) -0.0003(10) -0.0025(9)
C14 0.0808(14) 0.0510(12) 0.0679(13) -0.0067(10) 0.0160(11) 0.0011(10)
C15 0.0834(15) 0.0512(12) 0.0801(16) -0.0139(11) 0.0156(12) 0.0086(11)
C16 0.0652(13) 0.0469(11) 0.0748(15) -0.0051(10) 0.0005(11) -0.0015(9)
C17 0.0706(13) 0.0447(10) 0.0763(14) -0.0091(10) -0.0057(11) -0.0005(9)
C18 0.0874(17) 0.0742(15) 0.0730(15) -0.0166(12) 0.0087(13) -0.0295(13)
C19 0.0637(13) 0.0735(14) 0.0632(13) -0.0023(11) 0.0039(11) -0.0140(11)
C20 0.0742(16) 0.097(2) 0.0945(19) -0.0068(15) -0.0157(14) -0.0137(14)
C21 0.0703(16) 0.0934(19) 0.0995(19) 0.0116(15) -0.0170(14) 0.0047(14)
C22 0.0682(14) 0.0630(13) 0.0792(15) 0.0068(11) 0.0003(12) 0.0019(11)
C23 0.133(2) 0.0497(12) 0.0649(14) -0.0080(10) -0.0001(14) -0.0010(13)
C24 0.0924(18) 0.0681(15) 0.1014(19) 0.0117(13) 0.0231(15) -0.0016(13)
C25 0.114(2) 0.0816(18) 0.132(2) 0.0040(17) 0.0614(19) 0.0102(17)
C26 0.118(2) 0.0602(14) 0.1036(19) -0.0084(13) 0.0372(17) 0.0152(14)

loop_
_atom_type_symbol
_atom_type_description
_atom_type_scat_dispersion_real
_atom_type_scat_dispersion_imag
_atom_type_scat_source
C C 0.0033 0.0016 'International Tables Vol C Tables 4.2.6.8 and 6.1.1.4'
H H 0 0 'International Tables Vol C Tables 4.2.6.8 and 6.1.1.4'
N N 0.0061 0.0033 'International Tables Vol C Tables 4.2.6.8 and 6.1.1.4'
O O 0.0106 0.006 'International Tables Vol C Tables 4.2.6.8 and 6.1.1.4'

loop_
_geom_angle_atom_site_label_1
_geom_angle_atom_site_label_2
_geom_angle_atom_site_label_3
_geom_angle
C4 N1 H1 113.6(14)
C5 N1 C4 128.72(18)
C5 N1 H1 116.4(14)
N2 C1 C2 123.7(2)
N2 C1 H1A 117.9(15)
C2 C1 H1A 118.3(15)
C1 N2 C3 117.68(19)
O3 N3 O4 123.3(2)
O3 N3 C11 118.18(19)
O4 N3 C11 118.54(19)
C1 C2 H2 120.3
C18 C2 C1 119.3(2)
C18 C2 H2 120.3
N2 C3 C4 117.45(17)
N2 C3 C19 122.56(18)
C19 C3 C4 119.98(19)
N1 C4 C3 115.65(17)
C22 C4 N1 124.99(18)
C22 C4 C3 119.34(19)
N1 C5 C6 112.67(16)
O5 C5 N1 123.12(19)
O5 C5 C6 124.14(17)
C5 C6 H6 113.1
C5 C6 C7 111.90(16)
C5 C6 C17 116.87(15)
C7 C6 H6 113.1
C17 C6 H6 113.1
C17 C6 C7 86.23(14)
C6 C7 H7 108.8
C8 C7 C6 119.30(17)
C8 C7 H7 108.8
C8 C7 C23 121.14(19)
C23 C7 C6 88.40(14)
C23 C7 H7 108.8
C9 C8 C7 119.22(19)
C26 C8 C7 123.08(19)
C26 C8 C9 117.7(2)
C8 C9 H9 120.2
C10 C9 C8 119.57(19)
C10 C9 H9 120.2
C9 C10 N10 118.32(19)
C24 C10 C9 123.0(2)
C24 C10 N10 118.7(2)
O2 N10 C10 118.4(2)
O1 N10 O2 123.4(2)
O1 N10 C10 118.2(2)
C12 C11 N3 119.66(18)
C16 C11 N3 117.28(18)
C16 C11 C12 122.99(19)
C11 C12 H12 120.3
C11 C12 C13 119.33(17)
C13 C12 H12 120.3
C12 C13 C17 121.39(17)
C14 C13 C12 118.00(18)
C14 C13 C17 120.43(19)
C13 C14 H14 119.3
C13 C14 C15 121.4(2)
C15 C14 H14 119.3
C14 C15 H15 119.7
C16 C15 C14 120.61(19)
C16 C15 H15 119.7
C11 C16 C15 117.65(19)
C11 C16 H16 121.2
C15 C16 H16 121.2
C6 C17 H17 107.4
C13 C17 C6 123.34(17)
C13 C17 H17 107.4
C13 C17 C23 120.05(18)
C23 C17 C6 89.51(15)
C23 C17 H17 107.4
C2 C18 H18 120
C2 C18 C19 120.1(2)
C19 C18 H18 120
C3 C19 C18 116.6(2)
C20 C19 C3 118.8(2)
C20 C19 C18 124.6(2)
C19 C20 H20 119.7
C21 C20 C19 120.5(2)
C21 C20 H20 119.7
C20 C21 H21 119.2
C20 C21 C22 121.6(2)
C22 C21 H21 119.2
C4 C22 C21 119.7(2)
C4 C22 H22 120.1
C21 C22 H22 120.1
C7 C23 H23A 113.9
C7 C23 H23B 113.9
C17 C23 C7 88.37(16)
C17 C23 H23A 113.9
C17 C23 H23B 113.9
H23A C23 H23B 111.1
C10 C24 H24 121.1
C10 C24 C25 117.7(2)
C25 C24 H24 121.1
C24 C25 H25 119.7
C24 C25 C26 120.6(2)
C26 C25 H25 119.7
C8 C26 C25 121.5(2)
C8 C26 H26 119.3
C25 C26 H26 119.3

loop_
_geom_bond_atom_site_label_1
_geom_bond_atom_site_label_2
_geom_bond_distance
N1 C4 1.400(2)
N1 C5 1.367(2)
N1 H1 0.82(2)
O2 N10 1.222(2)
O3 N3 1.213(2)
O4 N3 1.224(2)
O5 C5 1.217(2)
C1 N2 1.321(3)
C1 C2 1.392(3)
C1 H1A 0.97(3)
N2 C3 1.358(2)
N3 C11 1.479(3)
O1 N10 1.219(2)
C2 H2 0.93
C2 C18 1.342(3)
C3 C4 1.436(3)
C3 C19 1.415(3)
C4 C22 1.368(3)
C5 C6 1.504(3)
C6 H6 0.98
C6 C7 1.584(3)
C6 C17 1.561(2)
C7 H7 0.98
C7 C8 1.499(3)
C7 C23 1.546(3)
C8 C9 1.393(3)
C8 C26 1.379(3)
C9 H9 0.93
C9 C10 1.374(3)
C10 N10 1.469(3)
C10 C24 1.365(3)
C11 C12 1.380(3)
C11 C16 1.371(3)
C12 H12 0.93
C12 C13 1.388(3)
C13 C14 1.386(3)
C13 C17 1.506(3)
C14 H14 0.93
C14 C15 1.386(3)
C15 H15 0.93
C15 C16 1.372(3)
C16 H16 0.93
C17 H17 0.98
C17 C23 1.539(3)
C18 H18 0.93
C18 C19 1.417(3)
C19 C20 1.400(3)
C20 H20 0.93
C20 C21 1.361(3)
C21 H21 0.93
C21 C22 1.417(3)
C22 H22 0.93
C23 H23A 0.97
C23 H23B 0.97
C24 H24 0.93
C24 C25 1.371(3)
C25 H25 0.93
C25 C26 1.389(4)
C26 H26 0.93
